data_4087075
loop_
_publ_author_name
'Ruamps, Mirko'
'Lugan, No\"el'
'C\'esar, Vincent'

_publ_section_title
;
 A Cationic N-Heterocyclic Carbene Containing an Ammonium Moiety
;
_journal_issue 5
_journal_name_full Organometallics
_journal_page_first 1049
_journal_paper_doi 10.1021/acs.organomet.7b00017
_journal_volume 36
_journal_year 2017
_chemical_formula_moiety 'C48 H64 Ag N6, 3(C F3 O3 S), 2(C2 H3 N)'
_chemical_formula_sum 'C55 H70 Ag F9 N8 O9 S3'
_chemical_formula_weight 1362.24
_space_group_IT_number 15
_symmetry_cell_setting monoclinic
_symmetry_Int_Tables_number 15
_symmetry_space_group_name_Hall '-C 2yc'
_symmetry_space_group_name_H-M 'C 1 2/c 1'
_atom_sites_solution_hydrogens geom
_audit_creation_date 2016-06-29T08:34:25-00:00
_audit_creation_method 'WinGX routine CIF_UPDATE'
_cell_angle_alpha 90
_cell_angle_beta 93.6990(10)
_cell_angle_gamma 90
_cell_formula_units_Z 8
_cell_length_a 16.9155(2)
_cell_length_b 20.1515(2)
_cell_length_c 37.4760(4)
_cell_measurement_reflns_used 9999
_cell_measurement_temperature 100(2)
_cell_measurement_theta_max 36.29
_cell_measurement_theta_min 2.08
_cell_measurement_wavelength 0.71073
_cell_volume 12747.9(2)
_computing_structure_refinement 'SHELXL-2014/7 (Sheldrick, 2014)'
_diffrn_ambient_temperature 100(2)
_diffrn_measured_fraction_theta_full 0.999
_diffrn_measured_fraction_theta_max 0.999
_diffrn_measurement_device_type 'Bruker APEX II'
_diffrn_measurement_method 'phi and omega scans'
_diffrn_radiation_monochromator graphite
_diffrn_radiation_probe x-ray
_diffrn_radiation_type MoK\a
_diffrn_radiation_wavelength 0.71073
_diffrn_reflns_av_R_equivalents 0.0334
_diffrn_reflns_av_unetI/netI 0.0101
_diffrn_reflns_Laue_measured_fraction_full 0.999
_diffrn_reflns_Laue_measured_fraction_max 0.999
_diffrn_reflns_limit_h_max 21
_diffrn_reflns_limit_h_min -21
_diffrn_reflns_limit_k_max 25
_diffrn_reflns_limit_k_min -25
_diffrn_reflns_limit_l_max 46
_diffrn_reflns_limit_l_min -46
_diffrn_reflns_number 172827
_diffrn_reflns_point_group_measured_fraction_full 0.999
_diffrn_reflns_point_group_measured_fraction_max 0.999
_diffrn_reflns_theta_full 25.242
_diffrn_reflns_theta_max 26.372
_diffrn_reflns_theta_min 2.093
_diffrn_standards_decay_% 0
_diffrn_standards_interval_count 0
_diffrn_standards_number 0
_exptl_absorpt_coefficient_mu 0.499
_exptl_absorpt_correction_T_max 0.7
_exptl_absorpt_correction_T_min 0.6969
_exptl_absorpt_correction_type multi-scan
_exptl_absorpt_process_details
;
'SADABS, Sheldrick, Bruker, 2000'
;
_exptl_crystal_colour colourless
_exptl_crystal_density_diffrn 1.42
_exptl_crystal_density_method 'not measured'
_exptl_crystal_description parallelepiped
_exptl_crystal_F_000 5632
_exptl_crystal_size_max 0.17
_exptl_crystal_size_mid 0.10
_exptl_crystal_size_min 0.10
_refine_diff_density_max 1.995
_refine_diff_density_min -1.224
_refine_diff_density_rms 0.077
_refine_ls_extinction_method none
_refine_ls_goodness_of_fit_ref 1.160
_refine_ls_hydrogen_treatment constr
_refine_ls_matrix_type full
_refine_ls_number_parameters 849
_refine_ls_number_reflns 13041
_refine_ls_number_restraints 0
_refine_ls_restrained_S_all 1.160
_refine_ls_R_factor_all 0.0498
_refine_ls_R_factor_gt 0.0490
_refine_ls_shift/su_max 0.003
_refine_ls_shift/su_mean 0
_refine_ls_structure_factor_coef Fsqd
_refine_ls_weighting_details 'w=1/[\s^2^(Fo^2^)+(0.0363P)^2^+61.7378P] where P=(Fo^2^+2Fc^2^)/3'
_refine_ls_weighting_scheme calc
_refine_ls_wR_factor_gt 0.1149
_refine_ls_wR_factor_ref 0.1153
_reflns_Friedel_coverage 0
_reflns_number_gt 12775
_reflns_number_total 13041
_reflns_threshold_expression 'I > 2\s(I)'
_cod_data_source_file om7b00017_si_002.cif
_cod_data_source_block 9
_cod_depositor_comments 'Adding full bibliography for 4087072--4087075.cif.'
_cod_original_sg_symbol_H-M 'C 2/c'
_cod_database_code 4087075

loop_
_symmetry_equiv_pos_as_xyz
'x, y, z'
'-x, y, -z+1/2'
'x+1/2, y+1/2, z'
'-x+1/2, y+1/2, -z+1/2'
'-x, -y, -z'
'x, -y, z-1/2'
'-x+1/2, -y+1/2, -z'
'x+1/2, -y+1/2, z-1/2'

loop_
_atom_site_label
_atom_site_type_symbol
_atom_site_fract_x
_atom_site_fract_y
_atom_site_fract_z
_atom_site_U_iso_or_equiv
_atom_site_adp_type
_atom_site_occupancy
_atom_site_site_symmetry_order
_atom_site_calc_flag
_atom_site_refinement_flags_posn
_atom_site_refinement_flags_adp
_atom_site_refinement_flags_occupancy
C1 C 0.92375(16) 0.76148(14) 0.63376(7) 0.0203(5) Uani 1 1 d . . .
C2 C 0.91836(16) 0.65079(13) 0.62684(7) 0.0194(5) Uani 1 1 d . . .
C3 C 0.84934(16) 0.66982(13) 0.63925(8) 0.0208(5) Uani 1 1 d . . .
H3 H 0.8060 0.6420 0.6442 0.025 Uiso 1 1 calc R U .
C4 C 0.94895(18) 0.57400(14) 0.57846(8) 0.0256(6) Uani 1 1 d . . .
H4A H 0.8986 0.5855 0.5656 0.038 Uiso 1 1 calc R U .
H4B H 0.9622 0.5277 0.5735 0.038 Uiso 1 1 calc R U .
H4C H 0.9908 0.6031 0.5706 0.038 Uiso 1 1 calc R U .
C5 C 1.01830(18) 0.56290(15) 0.63809(9) 0.0281(6) Uani 1 1 d . . .
H5A H 1.0616 0.5904 0.6301 0.042 Uiso 1 1 calc R U .
H5B H 1.0294 0.5161 0.6333 0.042 Uiso 1 1 calc R U .
H5C H 1.0137 0.5693 0.6638 0.042 Uiso 1 1 calc R U .
C6 C 0.87789(19) 0.53596(14) 0.62938(9) 0.0301(7) Uani 1 1 d . . .
H6A H 0.8731 0.5398 0.6552 0.045 Uiso 1 1 calc R U .
H6B H 0.8921 0.4903 0.6235 0.045 Uiso 1 1 calc R U .
H6C H 0.8272 0.5474 0.6167 0.045 Uiso 1 1 calc R U .
C7 C 1.00315(17) 0.95537(14) 0.63323(8) 0.0232(6) Uani 1 1 d . . .
C8 C 1.01615(17) 1.06555(13) 0.62665(8) 0.0215(6) Uani 1 1 d . . .
C9 C 1.08509(17) 1.04268(14) 0.64166(8) 0.0255(6) Uani 1 1 d . . .
H9 H 1.1311 1.0680 0.6483 0.031 Uiso 1 1 calc R U .
C10 C 0.92656(18) 1.15747(15) 0.63847(8) 0.0266(6) Uani 1 1 d . . .
H10A H 0.8791 1.1327 0.6300 0.040 Uiso 1 1 calc R U .
H10B H 0.9178 1.2050 0.6343 0.040 Uiso 1 1 calc R U .
H10C H 0.9374 1.1495 0.6641 0.040 Uiso 1 1 calc R U .
C11 C 1.06681(18) 1.17778(15) 0.63037(9) 0.0304(7) Uani 1 1 d . . .
H11A H 1.0793 1.1718 0.6561 0.046 Uiso 1 1 calc R U .
H11B H 1.0539 1.2244 0.6255 0.046 Uiso 1 1 calc R U .
H11C H 1.1127 1.1649 0.6172 0.046 Uiso 1 1 calc R U .
C12 C 0.97906(18) 1.14527(15) 0.57880(8) 0.0258(6) Uani 1 1 d . . .
H12A H 1.0239 1.1293 0.5659 0.039 Uiso 1 1 calc R U .
H12B H 0.9709 1.1927 0.5740 0.039 Uiso 1 1 calc R U .
H12C H 0.9312 1.1207 0.5708 0.039 Uiso 1 1 calc R U .
C21 C 1.04160(16) 0.71448(13) 0.60934(8) 0.0207(5) Uani 1 1 d . . .
C22 C 1.04542(17) 0.72714(14) 0.57291(8) 0.0230(6) Uani 1 1 d . . .
C23 C 1.12074(18) 0.73085(15) 0.55986(8) 0.0269(6) Uani 1 1 d . . .
H23 H 1.1253 0.7383 0.5350 0.032 Uiso 1 1 calc R U .
C24 C 1.18913(18) 0.72399(15) 0.58208(9) 0.0289(6) Uani 1 1 d . . .
C25 C 1.18216(17) 0.71601(15) 0.61846(9) 0.0277(6) Uani 1 1 d . . .
H25 H 1.2289 0.7132 0.6339 0.033 Uiso 1 1 calc R U .
C26 C 1.10899(17) 0.71195(14) 0.63307(8) 0.0234(6) Uani 1 1 d . . .
C27 C 0.97260(18) 0.73941(17) 0.54838(8) 0.0306(7) Uani 1 1 d . . .
H27A H 0.9884 0.7573 0.5256 0.046 Uiso 1 1 calc R U .
H27B H 0.9381 0.7714 0.5595 0.046 Uiso 1 1 calc R U .
H27C H 0.9440 0.6976 0.5441 0.046 Uiso 1 1 calc R U .
C28 C 1.2698(2) 0.7261(2) 0.56713(11) 0.0419(8) Uani 1 1 d . . .
H28A H 1.3042 0.7565 0.5814 0.063 Uiso 1 1 calc R U .
H28B H 1.2646 0.7416 0.5423 0.063 Uiso 1 1 calc R U .
H28C H 1.2931 0.6815 0.5679 0.063 Uiso 1 1 calc R U .
C29 C 1.1040(2) 0.70828(18) 0.67298(9) 0.0335(7) Uani 1 1 d . . .
H29A H 1.1490 0.6828 0.6835 0.050 Uiso 1 1 calc R U .
H29B H 1.0544 0.6864 0.6784 0.050 Uiso 1 1 calc R U .
H29C H 1.1051 0.7532 0.6830 0.050 Uiso 1 1 calc R U .
C31 C 0.78865(16) 0.77687(14) 0.65509(8) 0.0208(5) Uani 1 1 d . . .
C32 C 0.74089(17) 0.81078(14) 0.62972(8) 0.0235(6) Uani 1 1 d . . .
C33 C 0.67503(19) 0.84341(18) 0.64118(9) 0.0331(7) Uani 1 1 d . . .
H33 H 0.6420 0.8676 0.6243 0.040 Uiso 1 1 calc R U .
C34 C 0.6562(2) 0.8415(2) 0.67653(10) 0.0492(11) Uani 1 1 d . . .
C35 C 0.7061(2) 0.8080(2) 0.70117(9) 0.0467(10) Uani 1 1 d . . .
H35 H 0.6939 0.8074 0.7256 0.056 Uiso 1 1 calc R U .
C36 C 0.77401(19) 0.77493(17) 0.69114(8) 0.0305(7) Uani 1 1 d . . .
C37 C 0.75909(19) 0.81336(17) 0.59099(8) 0.0314(7) Uani 1 1 d . . .
H37A H 0.8003 0.8466 0.5878 0.047 Uiso 1 1 calc R U .
H37B H 0.7111 0.8254 0.5764 0.047 Uiso 1 1 calc R U .
H37C H 0.7777 0.7698 0.5835 0.047 Uiso 1 1 calc R U .
C38 C 0.5822(3) 0.8752(4) 0.68807(13) 0.105(3) Uani 1 1 d . . .
H38A H 0.5372 0.8634 0.6715 0.157 Uiso 1 1 calc R U .
H38B H 0.5897 0.9234 0.6879 0.157 Uiso 1 1 calc R U .
H38C H 0.5716 0.8606 0.7123 0.157 Uiso 1 1 calc R U .
C39 C 0.8285(2) 0.7404(2) 0.71868(9) 0.0403(8) Uani 1 1 d . . .
H39A H 0.8380 0.6948 0.7109 0.060 Uiso 1 1 calc R U .
H39B H 0.8039 0.7397 0.7417 0.060 Uiso 1 1 calc R U .
H39C H 0.8790 0.7644 0.7214 0.060 Uiso 1 1 calc R U .
C41 C 0.88690(16) 1.00745(13) 0.60342(8) 0.0214(6) Uani 1 1 d . . .
C42 C 0.82047(18) 1.01052(15) 0.62389(8) 0.0267(6) Uani 1 1 d . . .
C43 C 0.74648(18) 1.00621(17) 0.60556(9) 0.0335(7) Uani 1 1 d . . .
H43 H 0.7004 1.0097 0.6187 0.040 Uiso 1 1 calc R U .
C44 C 0.73757(18) 0.99710(18) 0.56902(9) 0.0337(7) Uani 1 1 d . . .
C45 C 0.80554(18) 0.99017(16) 0.55020(9) 0.0301(7) Uani 1 1 d . . .
H45 H 0.7999 0.9821 0.5252 0.036 Uiso 1 1 calc R U .
C46 C 0.88124(17) 0.99473(14) 0.56681(8) 0.0244(6) Uani 1 1 d . . .
C47 C 0.8268(2) 1.0146(2) 0.66386(9) 0.0390(8) Uani 1 1 d . . .
H47A H 0.7851 1.0438 0.6719 0.059 Uiso 1 1 calc R U .
H47B H 0.8788 1.0325 0.6719 0.059 Uiso 1 1 calc R U .
H47C H 0.8205 0.9702 0.6739 0.059 Uiso 1 1 calc R U .
C48 C 0.6563(2) 0.9924(2) 0.55003(11) 0.0512(11) Uani 1 1 d . . .
H48A H 0.6206 0.9685 0.5652 0.077 Uiso 1 1 calc R U .
H48B H 0.6598 0.9684 0.5274 0.077 Uiso 1 1 calc R U .
H48C H 0.6356 1.0371 0.5452 0.077 Uiso 1 1 calc R U .
C49 C 0.95267(18) 0.98202(16) 0.54577(8) 0.0295(7) Uani 1 1 d . . .
H49A H 0.9917 1.0173 0.5506 0.044 Uiso 1 1 calc R U .
H49B H 0.9366 0.9813 0.5202 0.044 Uiso 1 1 calc R U .
H49C H 0.9761 0.9391 0.5528 0.044 Uiso 1 1 calc R U .
C51 C 1.13899(17) 0.93183(14) 0.65868(8) 0.0250(6) Uani 1 1 d . . .
C52 C 1.1472(2) 0.91712(17) 0.69494(9) 0.0358(7) Uani 1 1 d . . .
C53 C 1.2119(2) 0.87867(19) 0.70663(10) 0.0417(9) Uani 1 1 d . . .
H53 H 1.2189 0.8676 0.7313 0.050 Uiso 1 1 calc R U .
C54 C 1.2669(2) 0.85588(17) 0.68335(9) 0.0350(7) Uani 1 1 d . . .
C55 C 1.25454(19) 0.87069(16) 0.64747(9) 0.0299(7) Uani 1 1 d . . .
H55 H 1.2910 0.8544 0.6313 0.036 Uiso 1 1 calc R U .
C56 C 1.19057(18) 0.90857(15) 0.63413(8) 0.0268(6) Uani 1 1 d . . .
C57 C 1.0880(3) 0.9411(2) 0.72033(11) 0.0582(12) Uani 1 1 d . . .
H57A H 1.1040 0.9261 0.7446 0.087 Uiso 1 1 calc R U .
H57B H 1.0356 0.9230 0.7131 0.087 Uiso 1 1 calc R U .
H57C H 1.0858 0.9897 0.7198 0.087 Uiso 1 1 calc R U .
C58 C 1.3380(2) 0.8156(2) 0.69675(11) 0.0480(10) Uani 1 1 d . . .
H58A H 1.3204 0.7728 0.7057 0.072 Uiso 1 1 calc R U .
H58B H 1.3672 0.8397 0.7161 0.072 Uiso 1 1 calc R U .
H58C H 1.3726 0.8083 0.6771 0.072 Uiso 1 1 calc R U .
C59 C 1.1780(2) 0.9218(2) 0.59476(9) 0.0388(8) Uani 1 1 d . . .
H59A H 1.2289 0.9198 0.5838 0.058 Uiso 1 1 calc R U .
H59B H 1.1547 0.9660 0.5910 0.058 Uiso 1 1 calc R U .
H59C H 1.1421 0.8883 0.5838 0.058 Uiso 1 1 calc R U .
C60 C 0.8299(3) 0.12397(19) 0.49582(10) 0.0439(9) Uani 1 1 d . . .
C61 C 0.7458(3) 0.1076(2) 0.48969(11) 0.0486(9) Uani 1 1 d . . .
H61A H 0.7196 0.1121 0.5121 0.073 Uiso 1 1 calc R U .
H61B H 0.7404 0.0618 0.4810 0.073 Uiso 1 1 calc R U .
H61C H 0.7212 0.1379 0.4718 0.073 Uiso 1 1 calc R U .
C62 C 0.2438(5) 0.0602(5) 0.75522(15) 0.135(4) Uani 1 1 d . . .
H62A H 0.2884 0.0842 0.7672 0.202 Uiso 1 1 calc R U .
H62B H 0.2499 0.0125 0.7598 0.202 Uiso 1 1 calc R U .
H62C H 0.1941 0.0757 0.7644 0.202 Uiso 1 1 calc R U .
C64 C 0.0170(2) 0.6539(2) 0.45707(10) 0.0416(8) Uani 1 1 d . . .
C65 C 0.79326(19) 0.83366(15) 0.47737(8) 0.0274(6) Uani 1 1 d . . .
C500 C 0.2424(3) 0.0725(3) 0.71671(12) 0.0692(15) Uani 1 1 d . . .
N1 N 0.96434(13) 0.70756(11) 0.62335(6) 0.0195(5) Uani 1 1 d . . .
N2 N 0.85371(13) 0.73748(11) 0.64342(6) 0.0193(5) Uani 1 1 d . . .
N3 N 0.94163(14) 0.58284(11) 0.61805(6) 0.0211(5) Uani 1 1 d . . .
N4 N 0.96508(14) 1.01115(11) 0.62154(7) 0.0215(5) Uani 1 1 d . . .
N5 N 1.07577(14) 0.97537(12) 0.64559(7) 0.0246(5) Uani 1 1 d . . .
N6 N 0.99635(14) 1.13468(11) 0.61846(7) 0.0226(5) Uani 1 1 d . . .
N7 N 0.8956(2) 0.13734(19) 0.50088(10) 0.0545(9) Uani 1 1 d . . .
N8 N 0.2403(2) 0.0825(2) 0.68773(9) 0.0659(13) Uani 1 1 d . . .
O1 O 0.04307(18) 0.69388(12) 0.39411(7) 0.0461(7) Uani 1 1 d . . .
O2 O 0.12557(14) 0.60777(13) 0.41966(7) 0.0401(6) Uani 1 1 d . . .
O3 O -0.00976(13) 0.58313(10) 0.40058(6) 0.0287(5) Uani 1 1 d . . .
O4 O 0.78071(15) 0.88223(12) 0.41379(6) 0.0367(5) Uani 1 1 d . . .
O5 O 0.73055(13) 0.94719(11) 0.46192(6) 0.0324(5) Uani 1 1 d . . .
O6 O 0.87250(13) 0.93445(12) 0.45761(6) 0.0339(5) Uani 1 1 d . . .
F1 F 0.02201(16) 0.60044(14) 0.47889(6) 0.0578(6) Uani 1 1 d . . .
F2 F -0.05672(14) 0.67680(15) 0.45572(8) 0.0687(8) Uani 1 1 d . . .
F3 F 0.06541(15) 0.70033(13) 0.47185(6) 0.0590(7) Uani 1 1 d . . .
F4 F 0.80862(14) 0.84793(10) 0.51167(5) 0.0428(5) Uani 1 1 d . . .
F5 F 0.72218(12) 0.80439(10) 0.47411(6) 0.0412(5) Uani 1 1 d . . .
F6 F 0.84657(12) 0.78965(10) 0.46797(6) 0.0401(5) Uani 1 1 d . . .
S1 S 0.04539(5) 0.63293(4) 0.41295(2) 0.02842(16) Uani 1 1 d . . .
S2 S 0.79452(4) 0.90797(3) 0.44952(2) 0.02200(14) Uani 1 1 d . . .
Ag1 Ag 0.96162(2) 0.85889(2) 0.63312(2) 0.02163(7) Uani 1 1 d . . .
S3 S 0.0144(2) 0.12117(10) 0.7515(2) 0.0502(10) Uani 0.5 1 d . . P
C67 C -0.0295(4) 0.2015(4) 0.7566(2) 0.0465(19) Uani 0.5 1 d . . P
O10 O 0.0368(6) 0.0888(5) 0.7775(2) 0.057(2) Uani 0.5 1 d . . P
O12 O -0.0052(8) 0.0943(6) 0.7841(3) 0.080(3) Uani 0.5 1 d . . P
F11 F 0.0220(9) 0.2396(6) 0.7709(3) 0.102(4) Uani 0.5 1 d . . P
F10 F 0.0002(8) 0.2341(5) 0.7845(3) 0.086(4) Uani 0.5 1 d . . P
F12 F -0.1056(4) 0.1974(4) 0.7588(3) 0.111(3) Uani 0.5 1 d . . P
C66 C 0.0201(5) 0.5025(4) 0.7443(3) 0.050(2) Uani 0.5 1 d . . P
F7 F 0.04033(19) 0.46751(15) 0.77245(10) 0.0850(10) Uani 1 1 d . . .
F9 F 0.0797(3) 0.5050(3) 0.72219(17) 0.0715(16) Uani 0.5 1 d . . P
O7 O 0.0434(3) 0.6109(2) 0.77835(12) 0.0949(14) Uani 1 1 d . . .
O8 O 0.0820(4) 0.5720(3) 0.72538(15) 0.0557(15) Uani 0.5 1 d . . P
O11 O -0.0984(8) 0.1408(9) 0.7402(6) 0.082(5) Uani 0.25 1 d . . P
O11' O -0.0840(9) 0.1395(12) 0.7714(6) 0.096(6) Uani 0.25 1 d . . P
S4 S 0.01740(13) 0.58490(8) 0.74694(9) 0.0395(6) Uani 0.5 1 d . . P

loop_
_atom_site_aniso_label
_atom_site_aniso_U_11
_atom_site_aniso_U_22
_atom_site_aniso_U_33
_atom_site_aniso_U_23
_atom_site_aniso_U_13
_atom_site_aniso_U_12
C1 0.0196(13) 0.0176(13) 0.0240(14) -0.0016(10) 0.0045(10) -0.0005(10)
C2 0.0228(13) 0.0112(12) 0.0245(13) -0.0020(10) 0.0026(10) -0.0016(10)
C3 0.0214(13) 0.0151(12) 0.0263(14) -0.0008(10) 0.0033(11) -0.0036(10)
C4 0.0321(15) 0.0187(13) 0.0258(15) -0.0051(11) 0.0013(12) 0.0035(11)
C5 0.0310(16) 0.0200(14) 0.0324(16) -0.0008(12) -0.0043(12) 0.0056(12)
C6 0.0315(16) 0.0152(13) 0.0445(19) -0.0004(12) 0.0093(14) -0.0063(12)
C7 0.0240(14) 0.0166(13) 0.0298(15) -0.0020(11) 0.0088(11) -0.0032(11)
C8 0.0228(13) 0.0150(13) 0.0272(14) -0.0028(11) 0.0057(11) -0.0053(10)
C9 0.0233(14) 0.0166(13) 0.0369(17) -0.0025(12) 0.0038(12) -0.0054(11)
C10 0.0299(15) 0.0213(14) 0.0295(15) -0.0048(12) 0.0086(12) 0.0025(12)
C11 0.0285(16) 0.0156(13) 0.0465(19) -0.0017(13) -0.0016(13) -0.0074(12)
C12 0.0292(15) 0.0222(14) 0.0264(15) -0.0011(11) 0.0061(12) -0.0018(12)
C21 0.0176(13) 0.0145(12) 0.0307(15) -0.0017(11) 0.0061(11) 0.0001(10)
C22 0.0219(14) 0.0192(13) 0.0281(15) -0.0015(11) 0.0041(11) 0.0000(11)
C23 0.0262(15) 0.0280(15) 0.0273(15) -0.0008(12) 0.0077(12) -0.0020(12)
C24 0.0212(14) 0.0253(15) 0.0410(18) -0.0039(13) 0.0070(12) -0.0018(12)
C25 0.0192(14) 0.0250(15) 0.0386(17) -0.0035(13) -0.0005(12) -0.0007(11)
C26 0.0257(14) 0.0164(13) 0.0280(15) -0.0020(11) 0.0017(11) 0.0003(11)
C27 0.0264(15) 0.0366(17) 0.0289(16) 0.0047(13) 0.0020(12) 0.0021(13)
C28 0.0243(16) 0.052(2) 0.050(2) -0.0050(17) 0.0119(15) -0.0052(15)
C29 0.0327(17) 0.0381(18) 0.0290(16) -0.0007(14) -0.0024(13) -0.0030(14)
C31 0.0174(13) 0.0196(13) 0.0259(14) -0.0049(11) 0.0054(10) -0.0015(10)
C32 0.0216(13) 0.0231(14) 0.0260(14) -0.0027(11) 0.0028(11) -0.0020(11)
C33 0.0253(15) 0.0438(19) 0.0303(16) 0.0029(14) 0.0019(12) 0.0099(14)
C34 0.0347(19) 0.081(3) 0.0327(18) 0.0043(19) 0.0093(15) 0.031(2)
C35 0.040(2) 0.078(3) 0.0225(16) 0.0012(17) 0.0102(14) 0.025(2)
C36 0.0272(15) 0.0388(18) 0.0255(15) -0.0019(13) 0.0020(12) 0.0060(13)
C37 0.0290(16) 0.0394(18) 0.0260(16) 0.0002(13) 0.0039(12) 0.0056(14)
C38 0.077(4) 0.193(7) 0.048(3) 0.031(4) 0.033(3) 0.097(4)
C39 0.0404(19) 0.054(2) 0.0263(16) 0.0002(15) 0.0005(14) 0.0157(17)
C41 0.0190(13) 0.0171(13) 0.0289(15) -0.0047(11) 0.0060(11) -0.0050(10)
C42 0.0250(15) 0.0266(15) 0.0296(16) -0.0051(12) 0.0104(12) -0.0048(12)
C43 0.0218(15) 0.0379(18) 0.0423(19) -0.0071(15) 0.0131(13) -0.0058(13)
C44 0.0214(15) 0.0391(18) 0.0411(18) -0.0069(15) 0.0050(13) -0.0084(13)
C45 0.0266(15) 0.0332(17) 0.0310(16) -0.0083(13) 0.0056(12) -0.0076(13)
C46 0.0227(14) 0.0220(14) 0.0295(15) -0.0073(11) 0.0094(11) -0.0056(11)
C47 0.0349(18) 0.052(2) 0.0315(17) -0.0053(15) 0.0141(14) -0.0076(16)
C48 0.0237(17) 0.080(3) 0.050(2) -0.008(2) 0.0029(16) -0.0141(18)
C49 0.0269(15) 0.0327(16) 0.0301(16) -0.0117(13) 0.0102(12) -0.0057(13)
C51 0.0240(14) 0.0159(13) 0.0355(16) 0.0014(11) 0.0047(12) -0.0021(11)
C52 0.0429(19) 0.0294(17) 0.0368(18) 0.0053(14) 0.0150(15) 0.0076(14)
C53 0.052(2) 0.042(2) 0.0324(18) 0.0085(15) 0.0122(16) 0.0164(17)
C54 0.0385(18) 0.0306(17) 0.0364(18) 0.0029(14) 0.0071(14) 0.0092(14)
C55 0.0271(15) 0.0281(16) 0.0351(17) -0.0032(13) 0.0078(13) 0.0011(12)
C56 0.0254(14) 0.0212(14) 0.0342(16) -0.0004(12) 0.0051(12) -0.0040(11)
C57 0.069(3) 0.065(3) 0.043(2) 0.014(2) 0.026(2) 0.034(2)
C58 0.051(2) 0.053(2) 0.040(2) 0.0058(17) 0.0074(17) 0.0235(19)
C59 0.0344(18) 0.049(2) 0.0332(18) 0.0032(15) 0.0061(14) 0.0104(16)
C60 0.059(3) 0.038(2) 0.0345(19) 0.0015(15) -0.0020(17) -0.0012(18)
C61 0.054(2) 0.044(2) 0.047(2) 0.0008(17) -0.0021(18) 0.0019(18)
C62 0.131(6) 0.239(11) 0.037(3) 0.047(4) 0.025(3) 0.048(7)
C64 0.0358(18) 0.045(2) 0.045(2) -0.0086(17) 0.0100(15) 0.0004(16)
C65 0.0310(16) 0.0223(14) 0.0293(15) 0.0004(12) 0.0047(12) -0.0011(12)
C500 0.058(3) 0.116(5) 0.035(2) 0.010(3) 0.0082(19) -0.019(3)
N1 0.0188(11) 0.0149(11) 0.0253(12) -0.0016(9) 0.0047(9) -0.0013(9)
N2 0.0180(11) 0.0154(11) 0.0247(12) -0.0031(9) 0.0043(9) -0.0013(9)
N3 0.0238(12) 0.0132(11) 0.0263(12) -0.0023(9) 0.0012(9) -0.0001(9)
N4 0.0210(11) 0.0170(11) 0.0270(12) -0.0042(9) 0.0059(9) -0.0056(9)
N5 0.0222(12) 0.0166(11) 0.0355(14) -0.0008(10) 0.0055(10) -0.0028(9)
N6 0.0231(12) 0.0155(11) 0.0294(13) -0.0016(9) 0.0034(10) -0.0019(9)
N7 0.058(2) 0.058(2) 0.047(2) 0.0055(17) -0.0019(17) -0.0043(18)
N8 0.051(2) 0.114(3) 0.0327(18) 0.0103(19) -0.0009(15) -0.052(2)
O1 0.0745(19) 0.0228(12) 0.0409(14) 0.0019(10) 0.0021(13) -0.0104(12)
O2 0.0277(12) 0.0452(14) 0.0479(15) -0.0084(12) 0.0052(10) 0.0044(10)
O3 0.0285(11) 0.0195(10) 0.0378(12) -0.0037(9) -0.0006(9) -0.0007(8)
O4 0.0479(14) 0.0391(13) 0.0227(11) -0.0022(10) -0.0010(10) -0.0031(11)
O5 0.0282(11) 0.0260(11) 0.0433(13) -0.0004(10) 0.0035(10) 0.0050(9)
O6 0.0244(11) 0.0344(12) 0.0428(13) 0.0028(10) 0.0020(9) -0.0093(9)
F1 0.0678(16) 0.0723(17) 0.0349(12) 0.0120(11) 0.0147(11) -0.0079(13)
F2 0.0354(12) 0.0795(19) 0.092(2) -0.0351(16) 0.0132(12) 0.0134(12)
F3 0.0612(15) 0.0689(17) 0.0475(13) -0.0292(12) 0.0088(11) -0.0210(13)
F4 0.0668(14) 0.0365(11) 0.0249(10) 0.0046(8) 0.0017(9) 0.0004(10)
F5 0.0384(11) 0.0311(10) 0.0552(13) 0.0033(9) 0.0122(9) -0.0131(9)
F6 0.0431(11) 0.0268(10) 0.0509(12) -0.0009(9) 0.0057(9) 0.0116(8)
S1 0.0357(4) 0.0205(3) 0.0287(4) 0.0011(3) -0.0015(3) -0.0055(3)
S2 0.0217(3) 0.0212(3) 0.0232(3) -0.0001(3) 0.0023(3) -0.0027(3)
Ag1 0.02041(11) 0.01356(10) 0.03156(12) -0.00290(8) 0.00665(8) -0.00336(7)
S3 0.049(3) 0.0372(8) 0.0648(17) 0.0172(15) 0.009(3) 0.0120(10)
C67 0.041(4) 0.046(4) 0.050(5) 0.005(4) -0.015(3) 0.007(3)
O10 0.089(7) 0.046(4) 0.033(4) 0.013(3) -0.008(4) 0.002(5)
O12 0.141(11) 0.051(5) 0.045(5) -0.005(4) -0.010(6) -0.010(7)
F11 0.156(9) 0.069(6) 0.080(7) -0.043(5) -0.001(6) -0.051(5)
F10 0.138(10) 0.033(3) 0.082(7) 0.000(4) -0.043(6) 0.001(5)
F12 0.049(4) 0.088(5) 0.198(9) -0.026(6) 0.025(4) 0.011(4)
C66 0.053(6) 0.043(4) 0.055(6) 0.005(4) 0.013(4) 0.004(3)
F7 0.080(2) 0.0615(18) 0.116(3) 0.0456(18) 0.0268(18) 0.0241(15)
F9 0.060(3) 0.062(3) 0.097(4) 0.010(3) 0.036(3) 0.010(3)
O7 0.103(3) 0.076(3) 0.103(3) -0.037(2) -0.007(3) -0.029(2)
O8 0.076(4) 0.054(4) 0.040(3) 0.010(3) 0.020(3) -0.013(3)
O11 0.038(7) 0.094(13) 0.115(14) -0.015(11) 0.008(8) -0.029(7)
O11' 0.044(8) 0.130(17) 0.115(15) 0.041(13) 0.028(9) -0.015(10)
S4 0.051(2) 0.0273(7) 0.0401(13) 0.0013(8) 0.0012(14) 0.0037(7)

loop_
_atom_type_symbol
_atom_type_description
_atom_type_scat_dispersion_real
_atom_type_scat_dispersion_imag
_atom_type_scat_source
C C 0.0033 0.0016 'International Tables Vol C Tables 4.2.6.8 and 6.1.1.4'
H H 0 0 'International Tables Vol C Tables 4.2.6.8 and 6.1.1.4'
N N 0.0061 0.0033 'International Tables Vol C Tables 4.2.6.8 and 6.1.1.4'
O O 0.0106 0.006 'International Tables Vol C Tables 4.2.6.8 and 6.1.1.4'
F F 0.0171 0.0103 'International Tables Vol C Tables 4.2.6.8 and 6.1.1.4'
S S 0.1246 0.1234 'International Tables Vol C Tables 4.2.6.8 and 6.1.1.4'
Ag Ag -0.8971 1.1015 'International Tables Vol C Tables 4.2.6.8 and 6.1.1.4'

loop_
_geom_angle_atom_site_label_1
_geom_angle_atom_site_label_2
_geom_angle_atom_site_label_3
_geom_angle
N2 C1 N1 105.0(2)
N2 C1 Ag1 128.4(2)
N1 C1 Ag1 126.51(19)
C3 C2 N1 107.5(2)
C3 C2 N3 126.6(2)
N1 C2 N3 125.8(2)
C2 C3 N2 106.4(2)
C2 C3 H3 126.8
N2 C3 H3 126.8
N3 C4 H4A 109.5
N3 C4 H4B 109.5
H4A C4 H4B 109.5
N3 C4 H4C 109.5
H4A C4 H4C 109.5
H4B C4 H4C 109.5
N3 C5 H5A 109.5
N3 C5 H5B 109.5
H5A C5 H5B 109.5
N3 C5 H5C 109.5
H5A C5 H5C 109.5
H5B C5 H5C 109.5
N3 C6 H6A 109.5
N3 C6 H6B 109.5
H6A C6 H6B 109.5
N3 C6 H6C 109.5
H6A C6 H6C 109.5
H6B C6 H6C 109.5
N5 C7 N4 105.5(2)
N5 C7 Ag1 125.8(2)
N4 C7 Ag1 128.7(2)
C9 C8 N4 107.4(2)
C9 C8 N6 126.6(2)
N4 C8 N6 125.9(3)
C8 C9 N5 106.3(3)
C8 C9 H9 126.8
N5 C9 H9 126.8
N6 C10 H10A 109.5
N6 C10 H10B 109.5
H10A C10 H10B 109.5
N6 C10 H10C 109.5
H10A C10 H10C 109.5
H10B C10 H10C 109.5
N6 C11 H11A 109.5
N6 C11 H11B 109.5
H11A C11 H11B 109.5
N6 C11 H11C 109.5
H11A C11 H11C 109.5
H11B C11 H11C 109.5
N6 C12 H12A 109.5
N6 C12 H12B 109.5
H12A C12 H12B 109.5
N6 C12 H12C 109.5
H12A C12 H12C 109.5
H12B C12 H12C 109.5
C22 C21 C26 122.7(3)
C22 C21 N1 118.2(2)
C26 C21 N1 118.9(3)
C21 C22 C23 117.0(3)
C21 C22 C27 122.6(3)
C23 C22 C27 120.4(3)
C24 C23 C22 121.9(3)
C24 C23 H23 119.0
C22 C23 H23 119.0
C25 C24 C23 118.8(3)
C25 C24 C28 120.3(3)
C23 C24 C28 120.9(3)
C24 C25 C26 122.0(3)
C24 C25 H25 119.0
C26 C25 H25 119.0
C25 C26 C21 117.2(3)
C25 C26 C29 120.3(3)
C21 C26 C29 122.5(3)
C22 C27 H27A 109.5
C22 C27 H27B 109.5
H27A C27 H27B 109.5
C22 C27 H27C 109.5
H27A C27 H27C 109.5
H27B C27 H27C 109.5
C24 C28 H28A 109.5
C24 C28 H28B 109.5
H28A C28 H28B 109.5
C24 C28 H28C 109.5
H28A C28 H28C 109.5
H28B C28 H28C 109.5
C26 C29 H29A 109.5
C26 C29 H29B 109.5
H29A C29 H29B 109.5
C26 C29 H29C 109.5
H29A C29 H29C 109.5
H29B C29 H29C 109.5
C32 C31 C36 123.2(3)
C32 C31 N2 118.9(2)
C36 C31 N2 117.7(3)
C33 C32 C31 117.8(3)
C33 C32 C37 120.1(3)
C31 C32 C37 122.1(3)
C34 C33 C32 121.6(3)
C34 C33 H33 119.2
C32 C33 H33 119.2
C33 C34 C35 118.9(3)
C33 C34 C38 120.5(3)
C35 C34 C38 120.6(3)
C34 C35 C36 121.9(3)
C34 C35 H35 119.1
C36 C35 H35 119.1
C31 C36 C35 116.6(3)
C31 C36 C39 122.6(3)
C35 C36 C39 120.8(3)
C32 C37 H37A 109.5
C32 C37 H37B 109.5
H37A C37 H37B 109.5
C32 C37 H37C 109.5
H37A C37 H37C 109.5
H37B C37 H37C 109.5
C34 C38 H38A 109.5
C34 C38 H38B 109.5
H38A C38 H38B 109.5
C34 C38 H38C 109.5
H38A C38 H38C 109.5
H38B C38 H38C 109.5
C36 C39 H39A 109.5
C36 C39 H39B 109.5
H39A C39 H39B 109.5
C36 C39 H39C 109.5
H39A C39 H39C 109.5
H39B C39 H39C 109.5
C46 C41 C42 122.7(3)
C46 C41 N4 118.3(2)
C42 C41 N4 118.7(3)
C43 C42 C41 117.0(3)
C43 C42 C47 120.1(3)
C41 C42 C47 122.8(3)
C44 C43 C42 122.4(3)
C44 C43 H43 118.8
C42 C43 H43 118.8
C43 C44 C45 118.3(3)
C43 C44 C48 120.9(3)
C45 C44 C48 120.7(3)
C46 C45 C44 122.2(3)
C46 C45 H45 118.9
C44 C45 H45 118.9
C45 C46 C41 117.1(3)
C45 C46 C49 120.1(3)
C41 C46 C49 122.7(3)
C42 C47 H47A 109.5
C42 C47 H47B 109.5
H47A C47 H47B 109.5
C42 C47 H47C 109.5
H47A C47 H47C 109.5
H47B C47 H47C 109.5
C44 C48 H48A 109.5
C44 C48 H48B 109.5
H48A C48 H48B 109.5
C44 C48 H48C 109.5
H48A C48 H48C 109.5
H48B C48 H48C 109.5
C46 C49 H49A 109.5
C46 C49 H49B 109.5
H49A C49 H49B 109.5
C46 C49 H49C 109.5
H49A C49 H49C 109.5
H49B C49 H49C 109.5
C52 C51 C56 123.3(3)
C52 C51 N5 119.1(3)
C56 C51 N5 117.6(3)
C53 C52 C51 117.0(3)
C53 C52 C57 121.5(3)
C51 C52 C57 121.5(3)
C52 C53 C54 122.0(3)
C52 C53 H53 119.0
C54 C53 H53 119.0
C55 C54 C53 118.3(3)
C55 C54 C58 120.5(3)
C53 C54 C58 121.2(3)
C54 C55 C56 122.3(3)
C54 C55 H55 118.8
C56 C55 H55 118.8
C51 C56 C55 117.0(3)
C51 C56 C59 122.4(3)
C55 C56 C59 120.6(3)
C52 C57 H57A 109.5
C52 C57 H57B 109.5
H57A C57 H57B 109.5
C52 C57 H57C 109.5
H57A C57 H57C 109.5
H57B C57 H57C 109.5
C54 C58 H58A 109.5
C54 C58 H58B 109.5
H58A C58 H58B 109.5
C54 C58 H58C 109.5
H58A C58 H58C 109.5
H58B C58 H58C 109.5
C56 C59 H59A 109.5
C56 C59 H59B 109.5
H59A C59 H59B 109.5
C56 C59 H59C 109.5
H59A C59 H59C 109.5
H59B C59 H59C 109.5
N7 C60 C61 179.3(5)
C60 C61 H61A 109.5
C60 C61 H61B 109.5
H61A C61 H61B 109.5
C60 C61 H61C 109.5
H61A C61 H61C 109.5
H61B C61 H61C 109.5
C500 C62 H62A 109.5
C500 C62 H62B 109.5
H62A C62 H62B 109.5
C500 C62 H62C 109.5
H62A C62 H62C 109.5
H62B C62 H62C 109.5
F2 C64 F3 108.8(3)
F2 C64 F1 108.8(3)
F3 C64 F1 107.1(3)
F2 C64 S1 110.6(3)
F3 C64 S1 110.6(3)
F1 C64 S1 110.9(3)
F4 C65 F6 107.9(3)
F4 C65 F5 107.6(3)
F6 C65 F5 107.6(3)
F4 C65 S2 111.5(2)
F6 C65 S2 111.3(2)
F5 C65 S2 110.7(2)
N8 C500 C62 178.9(8)
C1 N1 C2 109.6(2)
C1 N1 C21 120.9(2)
C2 N1 C21 129.5(2)
C1 N2 C3 111.5(2)
C1 N2 C31 125.6(2)
C3 N2 C31 122.8(2)
C2 N3 C4 111.8(2)
C2 N3 C5 111.8(2)
C4 N3 C5 109.6(2)
C2 N3 C6 108.2(2)
C4 N3 C6 107.9(2)
C5 N3 C6 107.4(2)
C7 N4 C8 109.2(2)
C7 N4 C41 120.6(2)
C8 N4 C41 129.8(2)
C7 N5 C9 111.5(2)
C7 N5 C51 125.0(2)
C9 N5 C51 123.2(2)
C8 N6 C10 111.2(2)
C8 N6 C12 111.6(2)
C10 N6 C12 109.7(2)
C8 N6 C11 108.6(2)
C10 N6 C11 107.7(2)
C12 N6 C11 107.9(2)
O1 S1 O3 116.83(15)
O1 S1 O2 112.58(17)
O3 S1 O2 113.18(14)
O1 S1 C64 104.68(17)
O3 S1 C64 104.83(16)
O2 S1 C64 102.97(17)
O6 S2 O4 114.92(15)
O6 S2 O5 115.24(14)
O4 S2 O5 114.64(15)
O6 S2 C65 103.21(14)
O4 S2 C65 103.22(14)
O5 S2 C65 103.22(14)
C1 Ag1 C7 178.09(12)

loop_
_geom_bond_atom_site_label_1
_geom_bond_atom_site_label_2
_geom_bond_distance
_geom_bond_site_symmetry_2
C1 N2 1.351(3) .
C1 N1 1.356(3) .
C1 Ag1 2.065(3) .
C2 C3 1.340(4) .
C2 N1 1.394(3) .
C2 N3 1.468(3) .
C3 N2 1.374(3) .
C3 H3 0.9500 .
C4 N3 1.507(4) .
C4 H4A 0.9800 .
C4 H4B 0.9800 .
C4 H4C 0.9800 .
C5 N3 1.511(4) .
C5 H5A 0.9800 .
C5 H5B 0.9800 .
C5 H5C 0.9800 .
C6 N3 1.515(4) .
C6 H6A 0.9800 .
C6 H6B 0.9800 .
C6 H6C 0.9800 .
C7 N5 1.346(4) .
C7 N4 1.354(4) .
C7 Ag1 2.067(3) .
C8 C9 1.343(4) .
C8 N4 1.401(3) .
C8 N6 1.461(4) .
C9 N5 1.375(4) .
C9 H9 0.9500 .
C10 N6 1.510(4) .
C10 H10A 0.9800 .
C10 H10B 0.9800 .
C10 H10C 0.9800 .
C11 N6 1.518(4) .
C11 H11A 0.9800 .
C11 H11B 0.9800 .
C11 H11C 0.9800 .
C12 N6 1.511(4) .
C12 H12A 0.9800 .
C12 H12B 0.9800 .
C12 H12C 0.9800 .
C21 C22 1.395(4) .
C21 C26 1.401(4) .
C21 N1 1.446(3) .
C22 C23 1.396(4) .
C22 C27 1.509(4) .
C23 C24 1.388(4) .
C23 H23 0.9500 .
C24 C25 1.385(5) .
C24 C28 1.510(4) .
C25 C26 1.388(4) .
C25 H25 0.9500 .
C26 C29 1.505(4) .
C27 H27A 0.9800 .
C27 H27B 0.9800 .
C27 H27C 0.9800 .
C28 H28A 0.9800 .
C28 H28B 0.9800 .
C28 H28C 0.9800 .
C29 H29A 0.9800 .
C29 H29B 0.9800 .
C29 H29C 0.9800 .
C31 C32 1.387(4) .
C31 C36 1.390(4) .
C31 N2 1.447(3) .
C32 C33 1.385(4) .
C32 C37 1.504(4) .
C33 C34 1.383(5) .
C33 H33 0.9500 .
C34 C35 1.387(5) .
C34 C38 1.512(5) .
C35 C36 1.400(5) .
C35 H35 0.9500 .
C36 C39 1.508(4) .
C37 H37A 0.9800 .
C37 H37B 0.9800 .
C37 H37C 0.9800 .
C38 H38A 0.9800 .
C38 H38B 0.9800 .
C38 H38C 0.9800 .
C39 H39A 0.9800 .
C39 H39B 0.9800 .
C39 H39C 0.9800 .
C41 C46 1.393(4) .
C41 C42 1.402(4) .
C41 N4 1.449(4) .
C42 C43 1.391(5) .
C42 C47 1.497(4) .
C43 C44 1.380(5) .
C43 H43 0.9500 .
C44 C45 1.394(4) .
C44 C48 1.510(5) .
C45 C46 1.390(4) .
C45 H45 0.9500 .
C46 C49 1.507(4) .
C47 H47A 0.9800 .
C47 H47B 0.9800 .
C47 H47C 0.9800 .
C48 H48A 0.9800 .
C48 H48B 0.9800 .
C48 H48C 0.9800 .
C49 H49A 0.9800 .
C49 H49B 0.9800 .
C49 H49C 0.9800 .
C51 C52 1.389(5) .
C51 C56 1.390(4) .
C51 N5 1.444(4) .
C52 C53 1.389(5) .
C52 C57 1.505(5) .
C53 C54 1.394(5) .
C53 H53 0.9500 .
C54 C55 1.380(5) .
C54 C58 1.510(5) .
C55 C56 1.391(4) .
C55 H55 0.9500 .
C56 C59 1.501(5) .
C57 H57A 0.9800 .
C57 H57B 0.9800 .
C57 H57C 0.9800 .
C58 H58A 0.9800 .
C58 H58B 0.9800 .
C58 H58C 0.9800 .
C59 H59A 0.9800 .
C59 H59B 0.9800 .
C59 H59C 0.9800 .
C60 N7 1.147(5) .
C60 C61 1.464(6) .
C61 H61A 0.9800 .
C61 H61B 0.9800 .
C61 H61C 0.9800 .
C62 C500 1.463(6) .
C62 H62A 0.9800 .
C62 H62B 0.9800 .
C62 H62C 0.9800 .
C64 F2 1.327(4) .
C64 F3 1.339(4) .
C64 F1 1.352(5) .
C64 S1 1.802(4) .
C65 F4 1.326(4) .
C65 F6 1.328(4) .
C65 F5 1.338(4) .
C65 S2 1.826(3) .
C500 N8 1.103(5) .
O1 S1 1.416(3) .
O2 S1 1.455(2) .
O3 S1 1.427(2) .
O4 S2 1.441(2) .
O5 S2 1.441(2) .
O6 S2 1.437(2) .
S3 S3 0.494(7) 2_556
S3 O10 1.213(11) .
S3 O12 1.396(13) .
S3 O12 1.441(13) 2_556
S3 O11 1.488(17) 2_556
S3 O10 1.497(11) 2_556
S3 O11' 1.545(19) 2_556
S3 C67 1.669(8) 2_556
S3 C67 1.795(8) .
S3 O11' 1.903(18) .
S3 O11 1.969(16) .
C67 F11 1.256(15) .
C67 F12 1.298(10) .
C67 F11 1.298(14) 2_556
C67 F10 1.309(14) .
C67 O11' 1.669(18) .
C67 S3 1.669(8) 2_556
C67 O11 1.772(16) .
C67 F10 1.774(14) 2_556
O10 S3 1.497(11) 2_556
O12 S3 1.441(13) 2_556
F11 C67 1.298(14) 2_556
F10 C67 1.774(14) 2_556
C66 F7 1.295(10) .
C66 F9 1.349(9) .
C66 F7 1.361(10) 2_556
C66 S4 1.664(8) .
C66 S4 1.815(8) 2_556
C66 O8 1.913(10) .
F7 C66 1.361(10) 2_556
O7 S4 1.337(5) .
O7 S4 1.450(5) 2_556
O8 S4 1.424(6) .
O8 S4 2.048(6) 2_556
O11 S3 1.488(16) 2_556
O11' S3 1.545(19) 2_556
S4 O7 1.450(5) 2_556
S4 C66 1.815(8) 2_556
S4 O8 2.048(6) 2_556

loop_
_geom_torsion_atom_site_label_1
_geom_torsion_atom_site_label_2
_geom_torsion_atom_site_label_3
_geom_torsion_atom_site_label_4
_geom_torsion
N1 C2 C3 N2 -0.3(3)
N3 C2 C3 N2 -179.7(3)
N4 C8 C9 N5 0.0(3)
N6 C8 C9 N5 177.6(3)
C26 C21 C22 C23 6.3(4)
N1 C21 C22 C23 -177.4(2)
C26 C21 C22 C27 -171.1(3)
N1 C21 C22 C27 5.2(4)
C21 C22 C23 C24 -1.6(4)
C27 C22 C23 C24 175.9(3)
C22 C23 C24 C25 -2.7(5)
C22 C23 C24 C28 178.1(3)
C23 C24 C25 C26 2.7(5)
C28 C24 C25 C26 -178.1(3)
C24 C25 C26 C21 1.7(4)
C24 C25 C26 C29 -175.5(3)
C22 C21 C26 C25 -6.3(4)
N1 C21 C26 C25 177.4(2)
C22 C21 C26 C29 170.8(3)
N1 C21 C26 C29 -5.5(4)
C36 C31 C32 C33 -0.8(5)
N2 C31 C32 C33 174.5(3)
C36 C31 C32 C37 178.6(3)
N2 C31 C32 C37 -6.0(4)
C31 C32 C33 C34 -1.2(5)
C37 C32 C33 C34 179.4(4)
C32 C33 C34 C35 2.2(7)
C32 C33 C34 C38 -177.5(5)
C33 C34 C35 C36 -1.3(7)
C38 C34 C35 C36 178.4(5)
C32 C31 C36 C35 1.7(5)
N2 C31 C36 C35 -173.8(3)
C32 C31 C36 C39 -177.2(3)
N2 C31 C36 C39 7.4(5)
C34 C35 C36 C31 -0.6(6)
C34 C35 C36 C39 178.3(4)
C46 C41 C42 C43 -5.7(5)
N4 C41 C42 C43 -179.4(3)
C46 C41 C42 C47 171.1(3)
N4 C41 C42 C47 -2.6(4)
C41 C42 C43 C44 2.1(5)
C47 C42 C43 C44 -174.8(3)
C42 C43 C44 C45 1.9(5)
C42 C43 C44 C48 179.8(4)
C43 C44 C45 C46 -2.6(5)
C48 C44 C45 C46 179.5(3)
C44 C45 C46 C41 -0.8(5)
C44 C45 C46 C49 175.6(3)
C42 C41 C46 C45 5.0(4)
N4 C41 C46 C45 178.8(3)
C42 C41 C46 C49 -171.3(3)
N4 C41 C46 C49 2.5(4)
C56 C51 C52 C53 1.8(5)
N5 C51 C52 C53 -175.8(3)
C56 C51 C52 C57 -177.4(4)
N5 C51 C52 C57 4.9(5)
C51 C52 C53 C54 0.4(6)
C57 C52 C53 C54 179.6(4)
C52 C53 C54 C55 -2.0(6)
C52 C53 C54 C58 178.4(4)
C53 C54 C55 C56 1.5(5)
C58 C54 C55 C56 -178.9(3)
C52 C51 C56 C55 -2.3(5)
N5 C51 C56 C55 175.4(3)
C52 C51 C56 C59 176.4(3)
N5 C51 C56 C59 -5.9(4)
C54 C55 C56 C51 0.5(5)
C54 C55 C56 C59 -178.2(3)
N2 C1 N1 C2 -0.1(3)
Ag1 C1 N1 C2 -178.4(2)
N2 C1 N1 C21 176.9(2)
Ag1 C1 N1 C21 -1.4(4)
C3 C2 N1 C1 0.3(3)
N3 C2 N1 C1 179.7(3)
C3 C2 N1 C21 -176.4(3)
N3 C2 N1 C21 3.0(5)
C22 C21 N1 C1 -86.1(3)
C26 C21 N1 C1 90.4(3)
C22 C21 N1 C2 90.2(4)
C26 C21 N1 C2 -93.3(4)
N1 C1 N2 C3 -0.1(3)
Ag1 C1 N2 C3 178.2(2)
N1 C1 N2 C31 -177.2(2)
Ag1 C1 N2 C31 1.1(4)
C2 C3 N2 C1 0.3(3)
C2 C3 N2 C31 177.5(2)
C32 C31 N2 C1 77.0(4)
C36 C31 N2 C1 -107.3(3)
C32 C31 N2 C3 -99.7(3)
C36 C31 N2 C3 75.9(4)
C3 C2 N3 C4 112.3(3)
N1 C2 N3 C4 -67.0(3)
C3 C2 N3 C5 -124.4(3)
N1 C2 N3 C5 56.3(4)
C3 C2 N3 C6 -6.4(4)
N1 C2 N3 C6 174.3(3)
N5 C7 N4 C8 0.6(3)
Ag1 C7 N4 C8 -179.7(2)
N5 C7 N4 C41 174.5(2)
Ag1 C7 N4 C41 -5.8(4)
C9 C8 N4 C7 -0.4(3)
N6 C8 N4 C7 -178.0(3)
C9 C8 N4 C41 -173.5(3)
N6 C8 N4 C41 8.8(5)
C46 C41 N4 C7 -84.3(3)
C42 C41 N4 C7 89.7(3)
C46 C41 N4 C8 88.1(4)
C42 C41 N4 C8 -97.8(4)
N4 C7 N5 C9 -0.7(3)
Ag1 C7 N5 C9 179.7(2)
N4 C7 N5 C51 -175.8(3)
Ag1 C7 N5 C51 4.5(4)
C8 C9 N5 C7 0.4(4)
C8 C9 N5 C51 175.7(3)
C52 C51 N5 C7 -92.0(4)
C56 C51 N5 C7 90.3(4)
C52 C51 N5 C9 93.4(4)
C56 C51 N5 C9 -84.4(4)
C9 C8 N6 C10 -119.3(3)
N4 C8 N6 C10 57.9(4)
C9 C8 N6 C12 117.8(3)
N4 C8 N6 C12 -65.0(4)
C9 C8 N6 C11 -1.0(4)
N4 C8 N6 C11 176.2(3)
F2 C64 S1 O1 63.4(3)
F3 C64 S1 O1 -57.1(3)
F1 C64 S1 O1 -175.7(3)
F2 C64 S1 O3 -60.1(3)
F3 C64 S1 O3 179.4(3)
F1 C64 S1 O3 60.8(3)
F2 C64 S1 O2 -178.7(3)
F3 C64 S1 O2 60.7(3)
F1 C64 S1 O2 -57.9(3)
F4 C65 S2 O6 57.3(3)
F6 C65 S2 O6 -63.2(2)
F5 C65 S2 O6 177.1(2)
F4 C65 S2 O4 177.3(2)
F6 C65 S2 O4 56.7(3)
F5 C65 S2 O4 -62.9(2)
F4 C65 S2 O5 -63.0(2)
F6 C65 S2 O5 176.4(2)
F5 C65 S2 O5 56.8(2)
